data_4109925
loop_
_publ_author_name
'Juan-Manuel Herrera'
'Simon J. A. Pope'
'Anthony J. H. M. Meijer'
'Timothy L. Easun'
'Harry Adams'
'Wassim Z. Alsindi'
'Xue-Zhong Sun'
'Michael W. George'
'Stephen Faulkner'
'Michael D. Ward'

_publ_contact_author
; 
        Prof. Mike Ward
        Department of Chemistry
        University of Sheffield
        SHEFFIELD
        S3 7HF
;
_publ_contact_author_email m.d.ward@sheffield.ac.uk
_publ_contact_author_fax '0114 2229346'
_publ_section_title
;
 Photophysical and Structural Properties of Cyanoruthenate Complexes of
 Hexaazatriphenylene
;
_journal_name_full 'Journal of the American Chemical Society'
_journal_page_first 11491
_journal_page_last 11504
_journal_paper_doi 10.1021/ja072672w
_journal_volume 129
_journal_year 2007
_chemical_formula_sum 'C48 H74 N30 Nd2 O28 Ru3'
_chemical_formula_weight 2111.06
_chemical_name_systematic
; 
 ? 
;
_space_group_IT_number 15
_symmetry_cell_setting monoclinic
_symmetry_space_group_name_Hall '-C 2yc'
_symmetry_space_group_name_H-M 'C 1 2/c 1'
_atom_sites_solution_hydrogens geom
_atom_sites_solution_primary direct
_atom_sites_solution_secondary difmap
_audit_creation_method SHELXL-97
_cell_angle_alpha 90.00
_cell_angle_beta 124.70(3)
_cell_angle_gamma 90.00
_cell_formula_units_Z 4
_cell_length_a 33.916(7)
_cell_length_b 13.304(3)
_cell_length_c 19.723(4)
_cell_measurement_reflns_used 3187
_cell_measurement_temperature 150(2)
_cell_measurement_theta_max 25.899
_cell_measurement_theta_min 2.365
_cell_volume 7317(4)
_computing_cell_refinement 'Bruker XSCANS'
_computing_data_collection 'Bruker XSCANS'
_computing_data_reduction 'Bruker SAINT'
_computing_molecular_graphics 'Bruker SHELXTL'
_computing_publication_material 'Bruker SHELXTL'
_computing_structure_refinement 'SHELXL-97 (Sheldrick, 1997)'
_computing_structure_solution 'SHELXS-97 (Sheldrick, 1990)'
_diffrn_ambient_temperature 150(2)
_diffrn_measured_fraction_theta_full 1.000
_diffrn_measured_fraction_theta_max 1.000
_diffrn_measurement_device_type 'Bruker SMART CCD area detector'
_diffrn_measurement_method 'omega scans'
_diffrn_radiation_monochromator graphite
_diffrn_radiation_source 'fine-focus sealed tube'
_diffrn_radiation_type MoK\a
_diffrn_radiation_wavelength 0.71073
_diffrn_reflns_av_R_equivalents 0.1049
_diffrn_reflns_av_sigmaI/netI 0.0960
_diffrn_reflns_limit_h_max 39
_diffrn_reflns_limit_h_min -40
_diffrn_reflns_limit_k_max 15
_diffrn_reflns_limit_k_min -15
_diffrn_reflns_limit_l_max 22
_diffrn_reflns_limit_l_min -23
_diffrn_reflns_number 25828
_diffrn_reflns_theta_full 25.00
_diffrn_reflns_theta_max 25.00
_diffrn_reflns_theta_min 1.46
_diffrn_standards_decay_% 0
_diffrn_standards_interval_count 0
_diffrn_standards_interval_time 0
_diffrn_standards_number 0
_exptl_absorpt_coefficient_mu 2.100
_exptl_absorpt_correction_T_max 0.8669
_exptl_absorpt_correction_T_min 0.7435
_exptl_absorpt_correction_type multi-scan
_exptl_absorpt_process_details sadabs
_exptl_crystal_colour red
_exptl_crystal_density_diffrn 1.917
_exptl_crystal_description plate
_exptl_crystal_F_000 4192
_exptl_crystal_size_max 0.15
_exptl_crystal_size_mid 0.12
_exptl_crystal_size_min 0.07
_refine_diff_density_max 1.236
_refine_diff_density_min -1.121
_refine_diff_density_rms 0.201
_refine_ls_extinction_method none
_refine_ls_goodness_of_fit_ref 1.029
_refine_ls_hydrogen_treatment mixed
_refine_ls_matrix_type full
_refine_ls_number_parameters 491
_refine_ls_number_reflns 6437
_refine_ls_number_restraints 83
_refine_ls_restrained_S_all 1.023
_refine_ls_R_factor_all 0.0973
_refine_ls_R_factor_gt 0.0561
_refine_ls_shift/su_max 0.001
_refine_ls_shift/su_mean 0.000
_refine_ls_structure_factor_coef Fsqd
_refine_ls_weighting_details 'calc w=1/[\s^2^(Fo^2^)+(0.0635P)^2^+83.1290P] where P=(Fo^2^+2Fc^2^)/3'
_refine_ls_weighting_scheme calc
_refine_ls_wR_factor_gt 0.1264
_refine_ls_wR_factor_ref 0.1462
_reflns_number_gt 4356
_reflns_number_total 6437
_reflns_threshold_expression >2sigma(I)
_cod_data_source_file ja072672wsi20070501_014951_6.cif
_cod_data_source_block Nd[1]
_cod_original_cell_volume 7316(3)
_cod_database_code 4109925

loop_
_symmetry_equiv_pos_as_xyz
'x, y, z'
'-x, y, -z+1/2'
'x+1/2, y+1/2, z'
'-x+1/2, y+1/2, -z+1/2'
'-x, -y, -z'
'x, -y, z-1/2'
'-x+1/2, -y+1/2, -z'
'x+1/2, -y+1/2, z-1/2'

loop_
_atom_site_label
_atom_site_type_symbol
_atom_site_fract_x
_atom_site_fract_y
_atom_site_fract_z
_atom_site_U_iso_or_equiv
_atom_site_adp_type
_atom_site_occupancy
_atom_site_symmetry_multiplicity
_atom_site_calc_flag
_atom_site_refinement_flags
_atom_site_disorder_assembly
_atom_site_disorder_group
Nd1 Nd 0.368971(19) 0.16138(4) 0.76760(3) 0.01474(16) Uani 1 1 d . . .
Ru1 Ru 0.32389(3) 0.68900(6) 0.85289(5) 0.0152(2) Uani 1 1 d . . .
Ru2 Ru 0.5000 -0.03899(8) 0.7500 0.0132(3) Uani 1 2 d S . .
C6 C 0.4083(4) 0.5880(7) 0.8779(6) 0.022(2) Uani 1 1 d . . .
C2 C 0.4251(4) 0.7561(7) 0.8955(6) 0.020(2) Uani 1 1 d . . .
H2 H 0.4132 0.8232 0.8898 0.024 Uiso 1 1 d R . .
C3 C 0.4699(3) 0.7360(8) 0.9126(6) 0.022(2) Uani 1 1 d . . .
H3 H 0.4933 0.7888 0.9357 0.026 Uiso 1 1 d R . .
C5 C 0.4538(3) 0.5691(7) 0.8957(6) 0.016(2) Uani 1 1 d . . .
C26 C 0.4668(3) 0.4641(7) 0.8955(6) 0.014(2) Uani 1 1 d . . .
C22 C 0.5231(4) 0.3491(8) 0.9192(6) 0.022(2) Uani 1 1 d . . .
H22 H 0.5557 0.3377 0.9378 0.027 Uiso 1 1 d R . .
C23 C 0.4889(3) 0.2731(8) 0.8907(6) 0.022(2) Uani 1 1 d . . .
H23 H 0.4980 0.2063 0.8884 0.027 Uiso 1 1 calc R . .
C25 C 0.4334(3) 0.3894(7) 0.8710(5) 0.012(2) Uani 1 1 d . . .
C15 C 0.3857(3) 0.4104(7) 0.8503(6) 0.0167(14) Uani 1 1 d U . .
C13 C 0.3125(3) 0.3596(7) 0.8144(6) 0.0178(14) Uani 1 1 d U . .
H13 H 0.2853 0.3155 0.7859 0.021 Uiso 1 1 d R . .
C12 C 0.3024(3) 0.4581(7) 0.8248(6) 0.0164(16) Uani 1 1 d U . .
H12 H 0.2724 0.4711 0.8167 0.020 Uiso 1 1 calc R . .
C16 C 0.3752(3) 0.5074(7) 0.8585(6) 0.0154(16) Uani 1 1 d U . .
C31 C 0.3509(4) 0.6877(7) 0.9761(7) 0.022(2) Uani 1 1 d . . .
C35 C 0.2581(4) 0.6796(7) 0.8277(6) 0.018(2) Uani 1 1 d . . .
C33 C 0.3218(4) 0.8360(8) 0.8582(6) 0.021(2) Uani 1 1 d . . .
C37 C 0.2914(4) 0.6964(8) 0.7291(7) 0.023(2) Uani 1 1 d . . .
C46 C 0.4749(3) -0.2517(7) 0.7371(6) 0.0168(13) Uani 1 1 d U . .
C45 C 0.4505(3) -0.3429(7) 0.7232(6) 0.0195(14) Uani 1 1 d U . .
C43 C 0.3854(4) -0.2535(7) 0.6904(6) 0.0205(14) Uani 1 1 d U . .
H43 H 0.3522 -0.2450 0.6693 0.025 Uiso 1 1 d R . .
C42 C 0.4089(3) -0.1627(8) 0.7039(6) 0.0189(13) Uani 1 1 d U . .
H42 H 0.3944 -0.0974 0.6929 0.023 Uiso 1 1 d R . .
C53 C 0.4766(3) -0.4363(7) 0.7367(6) 0.017(2) Uani 1 1 d . . .
C52 C 0.4749(4) -0.6079(8) 0.7337(6) 0.022(2) Uani 1 1 d . . .
H52 H 0.4622 -0.6692 0.7397 0.027 Uiso 1 1 d R . .
C63 C 0.4550(3) 0.0674(7) 0.7362(6) 0.014(2) Uani 1 1 d . . .
C61 C 0.4768(3) -0.0345(7) 0.6289(7) 0.019(2) Uani 1 1 d . . .
N1 N 0.3934(3) 0.6834(6) 0.8782(5) 0.0152(17) Uani 1 1 d . . .
N4 N 0.4853(3) 0.6440(6) 0.9139(5) 0.0200(19) Uani 1 1 d . . .
N21 N 0.5123(3) 0.4452(6) 0.9205(5) 0.0215(19) Uani 1 1 d . . .
N24 N 0.4434(3) 0.2905(6) 0.8661(5) 0.0189(18) Uani 1 1 d . . .
N14 N 0.3538(3) 0.3343(6) 0.8256(5) 0.0158(12) Uani 1 1 d U . .
N11 N 0.3324(3) 0.5340(6) 0.8454(5) 0.0144(17) Uani 1 1 d . . .
N32 N 0.3643(4) 0.6876(9) 1.0444(6) 0.044(3) Uani 1 1 d . . .
N36 N 0.2200(3) 0.6785(6) 0.8105(5) 0.026(2) Uani 1 1 d . . .
N34 N 0.3213(3) 0.9236(6) 0.8616(5) 0.023(2) Uiso 1 1 d . . .
N38 N 0.2718(3) 0.6993(8) 0.6589(6) 0.042(3) Uani 1 1 d . . .
N41 N 0.4547(3) -0.1625(6) 0.7273(5) 0.0179(12) Uani 1 1 d U . .
N51 N 0.4511(3) -0.5247(6) 0.7197(5) 0.0180(18) Uani 1 1 d . . .
N44 N 0.4046(3) -0.3425(6) 0.7007(5) 0.0194(13) Uani 1 1 d U . .
N64 N 0.4306(3) 0.1257(6) 0.7385(5) 0.0198(19) Uani 1 1 d . . .
N62 N 0.4662(3) -0.0301(7) 0.5610(6) 0.027(2) Uani 1 1 d . . .
O11 O 0.3530(3) 0.1275(5) 0.8730(4) 0.0260(17) Uani 1 1 d . . .
H111 H 0.3651 0.1569 0.9190 0.031 Uiso 1 1 d R . .
H112 H 0.3340 0.0820 0.8682 0.031 Uiso 1 1 d R . .
O12 O 0.4375(2) 0.0634(5) 0.8909(4) 0.0250(17) Uani 1 1 d . . .
H121 H 0.4642 0.0479 0.8989 0.030 Uiso 1 1 d R . .
H122 H 0.4445 0.0739 0.9393 0.030 Uiso 1 1 d R . .
O13 O 0.3445(2) -0.0172(5) 0.7473(4) 0.0238(16) Uani 1 1 d . . .
H131 H 0.3394 -0.0425 0.7812 0.029 Uiso 1 1 d R . .
H132 H 0.3213 -0.0426 0.7026 0.029 Uiso 1 1 d R . .
O14 O 0.3315(3) 0.1051(5) 0.6228(4) 0.0285(17) Uani 1 1 d . . .
H141 H 0.3053 0.1327 0.5855 0.034 Uiso 1 1 d R . .
H142 H 0.3417 0.0806 0.5957 0.034 Uiso 1 1 d R . .
O15 O 0.3644(2) 0.3071(5) 0.6883(4) 0.0222(16) Uani 1 1 d . . .
H151 H 0.3680 0.3012 0.6493 0.027 Uiso 1 1 d R . .
H152 H 0.3557 0.3681 0.6831 0.027 Uiso 1 1 d R . .
O1W O 0.2695(3) 0.9004(6) 0.6022(5) 0.042(2) Uani 1 1 d . . .
O2W O 0.3013(3) 0.8599(6) 0.5044(5) 0.042(2) Uani 1 1 d . . .
O3W O 0.3643(3) 0.9745(6) 0.0334(5) 0.044(2) Uani 1 1 d . . .
O4W O 0.2474(7) 0.4608(15) 0.5972(12) 0.103(5) Uiso 0.702(17) 1 d PU A 1
O4W' O 0.2415(16) 0.372(3) 0.547(3) 0.099(5) Uiso 0.298(17) 1 d PU A 2
O5W O 0.2638(11) 0.385(3) 0.503(2) 0.095(5) Uiso 0.41(2) 1 d PU B 1
O5W' O 0.2555(8) 0.3128(19) 0.5037(14) 0.090(5) Uiso 0.59(2) 1 d PU . 2
O6W O 0.3379(3) 0.5007(6) 0.6728(6) 0.054(3) Uani 1 1 d . . .
O7W O 0.3828(4) 0.7792(8) 0.5152(6) 0.065(3) Uani 1 1 d . . .
O8W O 0.4030(3) 0.5785(9) 0.5255(6) 0.072(3) Uani 1 1 d . . .
O9W O 0.3228(6) 0.5263(12) 0.5149(10) 0.130(5) Uiso 1 1 d . . .

loop_
_atom_site_aniso_label
_atom_site_aniso_U_11
_atom_site_aniso_U_22
_atom_site_aniso_U_33
_atom_site_aniso_U_23
_atom_site_aniso_U_13
_atom_site_aniso_U_12
Nd1 0.0148(3) 0.0149(3) 0.0184(3) 0.0009(2) 0.0118(2) 0.0014(2)
Ru1 0.0144(4) 0.0157(4) 0.0176(5) -0.0003(3) 0.0105(4) -0.0005(3)
Ru2 0.0130(6) 0.0146(6) 0.0154(6) 0.000 0.0102(5) 0.000
C6 0.020(6) 0.024(6) 0.018(6) 0.001(4) 0.008(5) -0.003(4)
C2 0.025(6) 0.019(5) 0.023(6) 0.000(4) 0.017(5) -0.005(4)
C3 0.016(5) 0.030(6) 0.017(6) -0.003(5) 0.008(5) -0.008(5)
C5 0.010(5) 0.030(6) 0.008(5) 0.002(4) 0.005(4) -0.002(4)
C26 0.010(5) 0.022(5) 0.013(5) 0.008(4) 0.008(4) 0.003(4)
C22 0.022(6) 0.030(6) 0.009(5) 0.003(4) 0.006(5) 0.009(5)
C23 0.018(6) 0.027(6) 0.018(6) -0.002(5) 0.008(5) 0.000(4)
C25 0.005(5) 0.026(5) 0.002(5) 0.002(4) 0.001(4) -0.003(4)
C15 0.016(3) 0.018(3) 0.016(3) -0.001(2) 0.009(2) -0.002(2)
C13 0.015(3) 0.019(3) 0.018(3) -0.001(2) 0.008(2) 0.000(2)
C12 0.011(3) 0.018(3) 0.020(3) -0.001(3) 0.009(3) -0.003(3)
C16 0.015(3) 0.019(3) 0.015(3) 0.000(3) 0.010(3) -0.002(3)
C31 0.018(6) 0.026(6) 0.027(7) 0.008(5) 0.016(5) 0.007(4)
C35 0.031(6) 0.010(5) 0.021(6) 0.002(4) 0.019(5) 0.003(4)
C33 0.025(6) 0.025(6) 0.023(6) 0.003(5) 0.019(5) -0.001(5)
C37 0.011(5) 0.032(6) 0.026(7) 0.000(5) 0.011(5) 0.000(4)
C46 0.016(3) 0.023(3) 0.020(3) -0.001(2) 0.015(2) 0.002(2)
C45 0.017(3) 0.022(3) 0.021(3) -0.001(2) 0.013(2) 0.000(2)
C43 0.018(3) 0.023(3) 0.023(3) -0.001(3) 0.014(2) 0.000(2)
C42 0.017(3) 0.023(3) 0.022(3) 0.001(2) 0.014(2) 0.002(2)
C53 0.021(5) 0.020(5) 0.012(5) 0.004(4) 0.012(5) 0.010(4)
C52 0.030(6) 0.020(5) 0.026(6) -0.003(5) 0.021(6) -0.005(5)
C63 0.020(5) 0.014(5) 0.012(5) 0.001(4) 0.012(5) -0.002(4)
C61 0.015(5) 0.010(5) 0.032(7) -0.003(4) 0.013(5) -0.003(4)
N1 0.016(4) 0.019(4) 0.015(4) 0.002(3) 0.011(4) 0.001(3)
N4 0.019(5) 0.026(5) 0.015(5) -0.003(4) 0.010(4) -0.011(4)
N21 0.014(4) 0.034(5) 0.018(5) -0.007(4) 0.010(4) -0.004(4)
N24 0.016(4) 0.022(5) 0.022(5) 0.004(4) 0.013(4) 0.004(3)
N14 0.015(2) 0.017(3) 0.017(3) 0.001(2) 0.010(2) -0.002(2)
N11 0.010(4) 0.020(4) 0.008(4) 0.003(3) 0.002(4) -0.002(3)
N32 0.034(6) 0.079(8) 0.034(7) 0.007(6) 0.028(5) 0.009(5)
N36 0.018(5) 0.028(5) 0.030(5) 0.013(4) 0.012(4) -0.001(4)
N38 0.024(6) 0.076(8) 0.027(6) 0.005(5) 0.015(5) -0.003(5)
N41 0.017(2) 0.022(3) 0.020(3) 0.000(2) 0.014(2) 0.001(2)
N51 0.017(4) 0.019(5) 0.019(5) -0.001(4) 0.010(4) 0.000(4)
N44 0.018(2) 0.023(3) 0.022(3) 0.000(2) 0.014(2) -0.001(2)
N64 0.015(4) 0.018(4) 0.020(5) -0.001(4) 0.006(4) 0.004(4)
N62 0.029(5) 0.036(5) 0.028(6) -0.009(4) 0.024(5) -0.002(4)
O11 0.039(5) 0.021(4) 0.030(4) -0.002(3) 0.027(4) -0.003(3)
O12 0.026(4) 0.034(4) 0.021(4) 0.010(3) 0.017(4) 0.013(3)
O13 0.030(4) 0.022(4) 0.022(4) 0.000(3) 0.016(4) -0.006(3)
O14 0.027(4) 0.038(4) 0.024(4) -0.002(3) 0.017(4) 0.000(3)
O15 0.029(4) 0.017(4) 0.027(4) -0.002(3) 0.019(4) -0.002(3)
O1W 0.038(5) 0.041(5) 0.040(5) -0.008(4) 0.019(4) -0.006(4)
O2W 0.048(5) 0.038(5) 0.037(5) -0.004(4) 0.023(5) -0.006(4)
O3W 0.035(5) 0.052(5) 0.047(6) -0.001(4) 0.023(5) -0.005(4)
O6W 0.080(7) 0.026(5) 0.087(7) 0.001(5) 0.067(6) -0.004(5)
O7W 0.065(7) 0.099(8) 0.039(6) 0.018(5) 0.033(5) 0.033(6)
O8W 0.037(6) 0.126(10) 0.042(6) -0.009(6) 0.016(5) 0.038(6)

loop_
_atom_type_symbol
_atom_type_description
_atom_type_scat_dispersion_real
_atom_type_scat_dispersion_imag
_atom_type_scat_source
C C 0.0033 0.0016 'International Tables Vol C Tables 4.2.6.8 and 6.1.1.4'
H H 0.0000 0.0000 'International Tables Vol C Tables 4.2.6.8 and 6.1.1.4'
N N 0.0061 0.0033 'International Tables Vol C Tables 4.2.6.8 and 6.1.1.4'
O O 0.0106 0.0060 'International Tables Vol C Tables 4.2.6.8 and 6.1.1.4'
Ru Ru -1.2594 0.8363 'International Tables Vol C Tables 4.2.6.8 and 6.1.1.4'
Nd Nd -0.1943 3.0179 'International Tables Vol C Tables 4.2.6.8 and 6.1.1.4'

loop_
_geom_angle_atom_site_label_1
_geom_angle_atom_site_label_2
_geom_angle_atom_site_label_3
_geom_angle
_geom_angle_site_symmetry_1
_geom_angle_site_symmetry_3
O15 Nd1 O11 136.1(2) . .
O15 Nd1 O13 140.1(2) . .
O11 Nd1 O13 75.3(2) . .
O15 Nd1 O14 72.5(2) . .
O11 Nd1 O14 134.2(2) . .
O13 Nd1 O14 67.7(2) . .
O15 Nd1 N36 85.3(3) . 4_546
O11 Nd1 N36 76.6(3) . 4_546
O13 Nd1 N36 79.2(3) . 4_546
O14 Nd1 N36 70.8(3) . 4_546
O15 Nd1 N64 76.1(2) . .
O11 Nd1 N64 140.3(2) . .
O13 Nd1 N64 91.6(2) . .
O14 Nd1 N64 68.2(2) . .
N36 Nd1 N64 138.4(3) 4_546 .
O15 Nd1 O12 134.7(2) . .
O11 Nd1 O12 67.9(2) . .
O13 Nd1 O12 72.8(2) . .
O14 Nd1 O12 122.0(2) . .
N36 Nd1 O12 139.1(3) 4_546 .
N64 Nd1 O12 72.4(2) . .
O15 Nd1 N24 69.7(2) . .
O11 Nd1 N24 94.2(2) . .
O13 Nd1 N24 143.7(2) . .
O14 Nd1 N24 131.6(2) . .
N36 Nd1 N24 133.0(2) 4_546 .
N64 Nd1 N24 74.3(2) . .
O12 Nd1 N24 71.0(2) . .
O15 Nd1 N14 69.1(2) . .
O11 Nd1 N14 67.6(2) . .
O13 Nd1 N14 138.4(2) . .
O14 Nd1 N14 129.5(2) . .
N36 Nd1 N14 74.5(2) 4_546 .
N64 Nd1 N14 129.2(2) . .
O12 Nd1 N14 108.3(2) . .
N24 Nd1 N14 59.7(2) . .
C33 Ru1 C35 90.4(4) . .
C33 Ru1 C37 90.3(4) . .
C35 Ru1 C37 86.6(4) . .
C33 Ru1 C31 87.2(4) . .
C35 Ru1 C31 88.6(4) . .
C37 Ru1 C31 174.5(4) . .
C33 Ru1 N11 173.5(3) . .
C35 Ru1 N11 95.7(3) . .
C37 Ru1 N11 88.0(4) . .
C31 Ru1 N11 95.1(3) . .
C33 Ru1 N1 95.3(3) . .
C35 Ru1 N1 174.3(3) . .
C37 Ru1 N1 93.1(3) . .
C31 Ru1 N1 91.9(3) . .
N11 Ru1 N1 78.6(3) . .
C63 Ru2 C63 88.9(5) . 2_656
C63 Ru2 C61 83.9(4) . 2_656
C63 Ru2 C61 93.7(4) 2_656 2_656
C63 Ru2 C61 93.7(4) . .
C63 Ru2 C61 83.9(4) 2_656 .
C61 Ru2 C61 176.7(5) 2_656 .
C63 Ru2 N41 96.6(3) . .
C63 Ru2 N41 173.0(3) 2_656 .
C61 Ru2 N41 91.1(3) 2_656 .
C61 Ru2 N41 91.5(3) . .
C63 Ru2 N41 173.0(3) . 2_656
C63 Ru2 N41 96.6(3) 2_656 2_656
C61 Ru2 N41 91.5(3) 2_656 2_656
C61 Ru2 N41 91.1(3) . 2_656
N41 Ru2 N41 78.1(4) . 2_656
N1 C6 C5 121.6(9) . .
N1 C6 C16 117.2(9) . .
C5 C6 C16 121.1(9) . .
N1 C2 C3 122.4(9) . .
N1 C2 H2 114.6 . .
C3 C2 H2 122.7 . .
N4 C3 C2 123.4(9) . .
N4 C3 H3 117.1 . .
C2 C3 H3 118.2 . .
N4 C5 C6 121.8(9) . .
N4 C5 C26 120.8(8) . .
C6 C5 C26 117.4(8) . .
N21 C26 C25 122.4(9) . .
N21 C26 C5 117.4(8) . .
C25 C26 C5 120.2(8) . .
N21 C22 C23 122.0(9) . .
N21 C22 H22 114.5 . .
C23 C22 H22 123.5 . .
N24 C23 C22 122.5(9) . .
N24 C23 H23 118.7 . .
C22 C23 H23 118.7 . .
C26 C25 N24 122.0(8) . .
C26 C25 C15 121.6(9) . .
N24 C25 C15 116.4(8) . .
N14 C15 C16 122.5(8) . .
N14 C15 C25 119.5(8) . .
C16 C15 C25 118.0(8) . .
N14 C13 C12 122.4(9) . .
N14 C13 H13 120.8 . .
C12 C13 H13 115.1 . .
N11 C12 C13 123.3(9) . .
N11 C12 H12 118.4 . .
C13 C12 H12 118.4 . .
N11 C16 C15 122.7(8) . .
N11 C16 C6 116.2(8) . .
C15 C16 C6 121.1(9) . .
N32 C31 Ru1 177.4(9) . .
N36 C35 Ru1 176.2(9) . .
N34 C33 Ru1 178.8(8) . .
N38 C37 Ru1 177.8(9) . .
N41 C46 C45 122.9(8) . .
N41 C46 C46 116.8(5) . 2_656
C45 C46 C46 120.3(5) . 2_656
N44 C45 C46 120.1(9) . .
N44 C45 C53 121.9(9) . .
C46 C45 C53 118.0(8) . .
N44 C43 C42 125.4(9) . .
N44 C43 H43 121.9 . .
C42 C43 H43 112.6 . .
N41 C42 C43 119.5(9) . .
N41 C42 H42 114.8 . .
C43 C42 H42 125.5 . .
C53 C53 N51 121.8(5) 2_656 .
C53 C53 C45 121.7(5) 2_656 .
N51 C53 C45 116.5(8) . .
N51 C52 C52 121.9(6) . 2_656
N51 C52 H52 118.6 . .
C52 C52 H52 116.4 2_656 .
N64 C63 Ru2 171.0(8) . .
N62 C61 Ru2 176.1(8) . .
C2 N1 C6 115.1(8) . .
C2 N1 Ru1 131.4(7) . .
C6 N1 Ru1 113.4(6) . .
C3 N4 C5 115.7(8) . .
C22 N21 C26 116.2(8) . .
C23 N24 C25 114.7(8) . .
C23 N24 Nd1 123.4(6) . .
C25 N24 Nd1 119.0(6) . .
C13 N14 C15 114.9(8) . .
C13 N14 Nd1 124.9(6) . .
C15 N14 Nd1 118.4(6) . .
C12 N11 C16 114.2(8) . .
C12 N11 Ru1 131.1(6) . .
C16 N11 Ru1 114.5(6) . .
C35 N36 Nd1 163.1(8) . 4_556
C46 N41 C42 116.6(8) . .
C46 N41 Ru2 114.2(6) . .
C42 N41 Ru2 129.2(7) . .
C52 N51 C53 116.2(8) . .
C43 N44 C45 115.4(8) . .
C63 N64 Nd1 147.8(7) . .
Nd1 O11 H111 127.8 . .
Nd1 O11 H112 123.6 . .
H111 O11 H112 108.6 . .
Nd1 O12 H121 126.4 . .
Nd1 O12 H122 120.1 . .
H121 O12 H122 104.2 . .
Nd1 O13 H131 117.0 . .
Nd1 O13 H132 125.3 . .
H131 O13 H132 100.1 . .
Nd1 O14 H141 117.6 . .
Nd1 O14 H142 135.5 . .
H141 O14 H142 102.7 . .
Nd1 O15 H151 121.2 . .
Nd1 O15 H152 136.8 . .
H151 O15 H152 101.3 . .

loop_
_geom_bond_atom_site_label_1
_geom_bond_atom_site_label_2
_geom_bond_distance
_geom_bond_site_symmetry_2
Nd1 O15 2.439(6) .
Nd1 O11 2.469(6) .
Nd1 O13 2.472(6) .
Nd1 O14 2.490(7) .
Nd1 N36 2.497(8) 4_546
Nd1 N64 2.507(8) .
Nd1 O12 2.566(7) .
Nd1 N24 2.742(8) .
Nd1 N14 2.745(8) .
Ru1 C33 1.963(10) .
Ru1 C35 1.995(10) .
Ru1 C37 2.030(11) .
Ru1 C31 2.051(11) .
Ru1 N11 2.099(8) .
Ru1 N1 2.113(7) .
Ru2 C63 1.984(9) .
Ru2 C63 1.984(10) 2_656
Ru2 C61 2.046(11) 2_656
Ru2 C61 2.046(11) .
Ru2 N41 2.116(8) .
Ru2 N41 2.116(8) 2_656
C6 N1 1.368(12) .
C6 C5 1.399(13) .
C6 C16 1.438(13) .
C2 N1 1.339(12) .
C2 C3 1.381(13) .
C2 H2 0.9601 .
C3 N4 1.325(13) .
C3 H3 0.9601 .
C5 N4 1.351(12) .
C5 C26 1.464(13) .
C26 N21 1.349(11) .
C26 C25 1.372(12) .
C22 N21 1.334(13) .
C22 C23 1.393(14) .
C22 H22 0.9603 .
C23 N24 1.348(12) .
C23 H23 0.9500 .
C25 N24 1.375(12) .
C25 C15 1.453(12) .
C15 N14 1.354(12) .
C15 C16 1.374(13) .
C13 N14 1.331(12) .
C13 C12 1.399(13) .
C13 H13 0.9595 .
C12 N11 1.324(11) .
C12 H12 0.9500 .
C16 N11 1.366(11) .
C31 N32 1.151(13) .
C35 N36 1.135(12) .
C33 N34 1.167(12) .
C37 N38 1.146(13) .
C46 N41 1.329(12) .
C46 C45 1.406(13) .
C46 C46 1.471(18) 2_656
C45 N44 1.355(12) .
C45 C53 1.461(13) .
C43 N44 1.309(12) .
C43 C42 1.387(14) .
C43 H43 0.9606 .
C42 N41 1.344(12) .
C42 H42 0.9602 .
C53 C53 1.356(18) 2_656
C53 N51 1.384(12) .
C52 N51 1.305(12) .
C52 C52 1.435(19) 2_656
C52 H52 0.9600 .
C63 N64 1.154(11) .
C61 N62 1.173(13) .
N36 Nd1 2.497(8) 4_556
O11 H111 0.8500 .
O11 H112 0.8500 .
O12 H121 0.8510 .
O12 H122 0.8544 .
O13 H131 0.8500 .
O13 H132 0.8499 .
O14 H141 0.8499 .
O14 H142 0.8500 .
O15 H151 0.8501 .
O15 H152 0.8500 .
O5W' O5W' 1.70(5) 7_556

loop_
_geom_torsion_atom_site_label_1
_geom_torsion_atom_site_label_2
_geom_torsion_atom_site_label_3
_geom_torsion_atom_site_label_4
_geom_torsion
_geom_torsion_site_symmetry_1
_geom_torsion_site_symmetry_4
N1 C2 C3 N4 -0.5(16) . .
N1 C6 C5 N4 -0.1(15) . .
C16 C6 C5 N4 180.0(9) . .
N1 C6 C5 C26 178.7(9) . .
C16 C6 C5 C26 -1.3(14) . .
N4 C5 C26 N21 5.1(13) . .
C6 C5 C26 N21 -173.7(9) . .
N4 C5 C26 C25 -175.2(8) . .
C6 C5 C26 C25 6.0(13) . .
N21 C22 C23 N24 -3.2(15) . .
N21 C26 C25 N24 -3.5(14) . .
C5 C26 C25 N24 176.7(8) . .
N21 C26 C25 C15 175.3(9) . .
C5 C26 C25 C15 -4.4(13) . .
C26 C25 C15 N14 179.3(9) . .
N24 C25 C15 N14 -1.7(13) . .
C26 C25 C15 C16 -2.2(14) . .
N24 C25 C15 C16 176.7(8) . .
N14 C13 C12 N11 1.0(15) . .
N14 C15 C16 N11 2.4(15) . .
C25 C15 C16 N11 -176.0(8) . .
N14 C15 C16 C6 -174.5(9) . .
C25 C15 C16 C6 7.0(14) . .
N1 C6 C16 N11 -2.5(13) . .
C5 C6 C16 N11 177.5(9) . .
N1 C6 C16 C15 174.7(9) . .
C5 C6 C16 C15 -5.4(15) . .
C33 Ru1 C31 N32 78(22) . .
C35 Ru1 C31 N32 -12(22) . .
C37 Ru1 C31 N32 16(25) . .
N11 Ru1 C31 N32 -108(22) . .
N1 Ru1 C31 N32 173(22) . .
C33 Ru1 C35 N36 44(14) . .
C37 Ru1 C35 N36 -47(14) . .
C31 Ru1 C35 N36 131(14) . .
N11 Ru1 C35 N36 -134(14) . .
N1 Ru1 C35 N36 -133(13) . .
C35 Ru1 C33 N34 -179(100) . .
C37 Ru1 C33 N34 -92(44) . .
C31 Ru1 C33 N34 93(44) . .
N11 Ru1 C33 N34 -18(46) . .
N1 Ru1 C33 N34 1(44) . .
C33 Ru1 C37 N38 -110(28) . .
C35 Ru1 C37 N38 -20(28) . .
C31 Ru1 C37 N38 -48(30) . .
N11 Ru1 C37 N38 76(28) . .
N1 Ru1 C37 N38 155(28) . .
N41 C46 C45 N44 -1.5(15) . .
C46 C46 C45 N44 178.9(11) 2_656 .
N41 C46 C45 C53 -179.4(9) . .
C46 C46 C45 C53 1.0(16) 2_656 .
N44 C43 C42 N41 2.0(15) . .
N44 C45 C53 C53 -176.6(11) . 2_656
C46 C45 C53 C53 1.3(17) . 2_656
N44 C45 C53 N51 4.3(14) . .
C46 C45 C53 N51 -177.8(9) . .
C63 Ru2 C63 N64 -107(5) 2_656 .
C61 Ru2 C63 N64 -13(5) 2_656 .
C61 Ru2 C63 N64 169(5) . .
N41 Ru2 C63 N64 77(5) . .
N41 Ru2 C63 N64 35(7) 2_656 .
C63 Ru2 C61 N62 116(13) . .
C63 Ru2 C61 N62 28(13) 2_656 .
C61 Ru2 C61 N62 72(13) 2_656 .
N41 Ru2 C61 N62 -147(13) . .
N41 Ru2 C61 N62 -69(13) 2_656 .
C3 C2 N1 C6 -0.7(14) . .
C3 C2 N1 Ru1 178.2(7) . .
C5 C6 N1 C2 1.0(14) . .
C16 C6 N1 C2 -179.1(9) . .
C5 C6 N1 Ru1 -178.2(7) . .
C16 C6 N1 Ru1 1.8(11) . .
C33 Ru1 N1 C2 2.6(9) . .
C35 Ru1 N1 C2 180(100) . .
C37 Ru1 N1 C2 93.2(9) . .
C31 Ru1 N1 C2 -84.7(9) . .
N11 Ru1 N1 C2 -179.5(9) . .
C33 Ru1 N1 C6 -178.4(7) . .
C35 Ru1 N1 C6 -1(4) . .
C37 Ru1 N1 C6 -87.9(7) . .
C31 Ru1 N1 C6 94.2(7) . .
N11 Ru1 N1 C6 -0.6(7) . .
C2 C3 N4 C5 1.3(14) . .
C6 C5 N4 C3 -1.0(13) . .
C26 C5 N4 C3 -179.7(9) . .
C23 C22 N21 C26 2.5(14) . .
C25 C26 N21 C22 0.7(14) . .
C5 C26 N21 C22 -179.6(8) . .
C22 C23 N24 C25 0.4(14) . .
C22 C23 N24 Nd1 160.7(7) . .
C26 C25 N24 C23 2.8(13) . .
C15 C25 N24 C23 -176.1(8) . .
C26 C25 N24 Nd1 -158.4(7) . .
C15 C25 N24 Nd1 22.7(10) . .
O15 Nd1 N24 C23 -104.8(8) . .
O11 Nd1 N24 C23 117.2(8) . .
O13 Nd1 N24 C23 46.4(9) . .
O14 Nd1 N24 C23 -64.1(8) . .
N36 Nd1 N24 C23 -167.2(7) 4_546 .
N64 Nd1 N24 C23 -24.1(7) . .
O12 Nd1 N24 C23 52.3(7) . .
N14 Nd1 N24 C23 178.2(8) . .
O15 Nd1 N24 C25 54.6(6) . .
O11 Nd1 N24 C25 -83.3(6) . .
O13 Nd1 N24 C25 -154.1(6) . .
O14 Nd1 N24 C25 95.4(7) . .
N36 Nd1 N24 C25 -7.7(8) 4_546 .
N64 Nd1 N24 C25 135.4(7) . .
O12 Nd1 N24 C25 -148.3(7) . .
N14 Nd1 N24 C25 -22.3(6) . .
C12 C13 N14 C15 1.9(14) . .
C12 C13 N14 Nd1 -162.2(7) . .
C16 C15 N14 C13 -3.6(13) . .
C25 C15 N14 C13 174.8(8) . .
C16 C15 N14 Nd1 161.7(7) . .
C25 C15 N14 Nd1 -19.9(11) . .
O15 Nd1 N14 C13 106.7(8) . .
O11 Nd1 N14 C13 -65.8(7) . .
O13 Nd1 N14 C13 -36.9(9) . .
O14 Nd1 N14 C13 63.8(8) . .
N36 Nd1 N14 C13 15.8(7) 4_546 .
N64 Nd1 N14 C13 156.7(7) . .
O12 Nd1 N14 C13 -121.4(7) . .
N24 Nd1 N14 C13 -175.2(8) . .
O15 Nd1 N14 C15 -57.0(6) . .
O11 Nd1 N14 C15 130.5(7) . .
O13 Nd1 N14 C15 159.4(6) . .
O14 Nd1 N14 C15 -99.9(7) . .
N36 Nd1 N14 C15 -147.9(7) 4_546 .
N64 Nd1 N14 C15 -7.0(8) . .
O12 Nd1 N14 C15 74.9(7) . .
N24 Nd1 N14 C15 21.1(6) . .
C13 C12 N11 C16 -2.2(13) . .
C13 C12 N11 Ru1 172.7(7) . .
C15 C16 N11 C12 0.5(13) . .
C6 C16 N11 C12 177.7(8) . .
C15 C16 N11 Ru1 -175.2(7) . .
C6 C16 N11 Ru1 1.9(10) . .
C33 Ru1 N11 C12 -157(3) . .
C35 Ru1 N11 C12 4.3(9) . .
C37 Ru1 N11 C12 -82.0(9) . .
C31 Ru1 N11 C12 93.4(9) . .
N1 Ru1 N11 C12 -175.6(9) . .
C33 Ru1 N11 C16 18(4) . .
C35 Ru1 N11 C16 179.2(7) . .
C37 Ru1 N11 C16 92.8(7) . .
C31 Ru1 N11 C16 -91.7(7) . .
N1 Ru1 N11 C16 -0.7(6) . .
Ru1 C35 N36 Nd1 66(15) . 4_556
C45 C46 N41 C42 0.6(14) . .
C46 C46 N41 C42 -179.9(10) 2_656 .
C45 C46 N41 Ru2 -178.6(8) . .
C46 C46 N41 Ru2 1.0(14) 2_656 .
C43 C42 N41 C46 -0.7(13) . .
C43 C42 N41 Ru2 178.3(7) . .
C63 Ru2 N41 C46 -175.6(7) . .
C63 Ru2 N41 C46 42(3) 2_656 .
C61 Ru2 N41 C46 -91.6(7) 2_656 .
C61 Ru2 N41 C46 90.5(7) . .
N41 Ru2 N41 C46 -0.4(5) 2_656 .
C63 Ru2 N41 C42 5.4(9) . .
C63 Ru2 N41 C42 -137(3) 2_656 .
C61 Ru2 N41 C42 89.3(8) 2_656 .
C61 Ru2 N41 C42 -88.6(8) . .
N41 Ru2 N41 C42 -179.4(10) 2_656 .
C52 C52 N51 C53 1.2(17) 2_656 .
C53 C53 N51 C52 2.4(16) 2_656 .
C45 C53 N51 C52 -178.5(9) . .
C42 C43 N44 C45 -2.8(15) . .
C46 C45 N44 C43 2.4(14) . .
C53 C45 N44 C43 -179.7(9) . .
Ru2 C63 N64 Nd1 -49(6) . .
O15 Nd1 N64 C63 -163.8(14) . .
O11 Nd1 N64 C63 46.5(15) . .
O13 Nd1 N64 C63 -22.2(14) . .
O14 Nd1 N64 C63 -87.4(14) . .
N36 Nd1 N64 C63 -97.6(14) 4_546 .
O12 Nd1 N64 C63 49.2(14) . .
N24 Nd1 N64 C63 123.8(14) . .
N14 Nd1 N64 C63 148.8(13) . .
